data_7016138
loop_
_publ_author_name
'Dodds, Deborah L.'
'Floure, Joelle'
'Garland, Michael'
'Haddow, Mairi F.'
'Leonard, Thomas R.'
'McMullin, Claire L.'
'Orpen, A. Guy'
'Pringle, Paul G.'

_publ_section_title
;
 Diphosphanes derived from phobane and phosphatrioxa-adamantane:
 similarities, differences and anomalies.
;
_journal_issue 27
_journal_name_full 'Dalton transactions (Cambridge, England : 2003)'
_journal_page_first 7137
_journal_page_last 7146
_journal_paper_doi 10.1039/c1dt10335k
_journal_volume 40
_journal_year 2011
_chemical_formula_moiety 'C18 H30 O3 P2'
_chemical_formula_sum 'C18 H30 O3 P2'
_chemical_formula_weight 356.36
_chemical_name_systematic
;
?
;
_space_group_IT_number 14
_symmetry_cell_setting monoclinic
_symmetry_space_group_name_Hall '-P 2ybc'
_symmetry_space_group_name_H-M 'P 1 21/c 1'
_atom_sites_solution_hydrogens geom
_atom_sites_solution_primary direct
_atom_sites_solution_secondary difmap
_audit_creation_method SHELXL-97
_cell_angle_alpha 90.00
_cell_angle_beta 92.5160(10)
_cell_angle_gamma 90.00
_cell_formula_units_Z 4
_cell_length_a 19.9995(5)
_cell_length_b 10.3237(2)
_cell_length_c 8.6944(2)
_cell_measurement_reflns_used 30294
_cell_measurement_temperature 100(2)
_cell_measurement_theta_max 27.48
_cell_measurement_theta_min 2.84
_cell_volume 1793.39(7)
_computing_cell_refinement 'Apex II (Bruker-AXS, 2007)'
_computing_data_collection 'Apex II (Bruker-AXS, 2007)'
_computing_data_reduction
;
SAINT v7.34A (Bruker-AXS, 2007) & XPREP v2005/4 (Bruker-AXS, 2005)
;
_computing_structure_refinement 'SHELXL-97 (Sheldrick, 1997)'
_computing_structure_solution 'SHELXS-97 (Sheldrick, 1990)'
_diffrn_ambient_temperature 100
_diffrn_detector 'CCD plate'
_diffrn_detector_area_resol_mean 8.366
_diffrn_detector_type 'Bruker-AXS SMART APEX'
_diffrn_measured_fraction_theta_full 0.998
_diffrn_measured_fraction_theta_max 0.998
_diffrn_measurement_details 'frames, 0.3\% width'
_diffrn_measurement_device 'four-circle diffractometer'
_diffrn_measurement_device_type 'Bruker-AXS Kappa'
_diffrn_measurement_method '\w & \f scans'
_diffrn_measurement_specimen_support
;
glass fibre
;
_diffrn_radiation_collimation '0.5 mm double pinhole'
_diffrn_radiation_monochromator graphite
_diffrn_radiation_probe x-ray
_diffrn_radiation_type 'Mo K\a'
_diffrn_radiation_wavelength 0.71074
_diffrn_reflns_av_R_equivalents 0.0302
_diffrn_reflns_av_sigmaI/netI 0.0193
_diffrn_reflns_limit_h_max 25
_diffrn_reflns_limit_h_min -25
_diffrn_reflns_limit_k_max 13
_diffrn_reflns_limit_k_min -13
_diffrn_reflns_limit_l_max 11
_diffrn_reflns_limit_l_min -11
_diffrn_reflns_number 29347
_diffrn_reflns_theta_full 27.48
_diffrn_reflns_theta_max 27.48
_diffrn_reflns_theta_min 3.20
_diffrn_source 'sealed X-ray tube'
_diffrn_source_current 40
_diffrn_source_power 2
_diffrn_source_size '0.4 x 8 mm fine focus'
_diffrn_source_target Mo
_diffrn_source_type 'Bruker-AXS KFF Mo 2K 90\% Ceramic'
_diffrn_source_voltage 50
_exptl_absorpt_coefficient_mu 0.255
_exptl_absorpt_correction_T_max 0.7456
_exptl_absorpt_correction_T_min 0.7020
_exptl_absorpt_correction_type multi-scan
_exptl_absorpt_process_details 'SADABS 2008/2 (Sheldrick, G.M., 2008)'
_exptl_crystal_colour colourless
_exptl_crystal_density_diffrn 1.320
_exptl_crystal_density_method 'not measured'
_exptl_crystal_description plate
_exptl_crystal_F_000 768
_exptl_crystal_size_max 0.410
_exptl_crystal_size_mid 0.191
_exptl_crystal_size_min 0.094
_refine_diff_density_max 0.357
_refine_diff_density_min -0.331
_refine_diff_density_rms 0.075
_refine_ls_extinction_method none
_refine_ls_goodness_of_fit_ref 1.067
_refine_ls_hydrogen_treatment constr
_refine_ls_matrix_type full
_refine_ls_number_parameters 212
_refine_ls_number_reflns 4112
_refine_ls_number_restraints 0
_refine_ls_restrained_S_all 1.067
_refine_ls_R_factor_all 0.0356
_refine_ls_R_factor_gt 0.0303
_refine_ls_shift/su_max 0.001
_refine_ls_shift/su_mean 0.000
_refine_ls_structure_factor_coef Fsqd
_refine_ls_weighting_details 'calc w=1/[\s^2^(Fo^2^)+(0.0434P)^2^+0.7600P] where P=(Fo^2^+2Fc^2^)/3'
_refine_ls_weighting_scheme calc
_refine_ls_wR_factor_gt 0.0807
_refine_ls_wR_factor_ref 0.0841
_reflns_number_gt 3603
_reflns_number_total 4112
_reflns_threshold_expression >2sigma(I)
_cod_data_source_file c1dt10335k.txt
_cod_data_source_block 3
_cod_depositor_comments
;
The following automatic conversions were performed:

'_diffrn_radiation_probe' value 'X-ray' changed to 'x-ray' according
to /home/saulius/struct/CIF-dictionaries/cif_core.dic dictionary
named 'cif_core.dic' version 2.4.1 from 2010-06-29.

Automatic conversion script
Id: cif_fix_values 1715 2011-07-08 13:25:40Z adriana 
;
_cod_original_sg_symbol_H-M 'P 21/c'
_cod_database_code 7016138

loop_
_symmetry_equiv_pos_as_xyz
'x, y, z'
'-x, y+1/2, -z+1/2'
'-x, -y, -z'
'x, -y-1/2, z-1/2'

loop_
_atom_site_label
_atom_site_type_symbol
_atom_site_fract_x
_atom_site_fract_y
_atom_site_fract_z
_atom_site_U_iso_or_equiv
_atom_site_adp_type
_atom_site_occupancy
_atom_site_symmetry_multiplicity
_atom_site_calc_flag
_atom_site_refinement_flags
_atom_site_disorder_assembly
_atom_site_disorder_group
P1 P 0.265041(15) 1.06877(3) 0.46569(4) 0.01213(9) Uani 1 1 d . . .
P2 P 0.204681(15) 0.93580(3) 0.31216(4) 0.01368(9) Uani 1 1 d . . .
O1 O 0.36792(4) 0.90391(8) 0.37124(9) 0.01183(18) Uani 1 1 d . . .
O2 O 0.34430(4) 1.03841(8) 0.71849(10) 0.01311(18) Uani 1 1 d . . .
O3 O 0.42569(4) 0.90622(8) 0.61217(10) 0.01241(18) Uani 1 1 d . . .
C1 C 0.34974(6) 1.08998(12) 0.21621(14) 0.0157(2) Uani 1 1 d . . .
H1A H 0.3944 1.0856 0.1804 0.024 Uiso 1 1 calc R . .
H1B H 0.3347 1.1783 0.2138 0.024 Uiso 1 1 calc R . .
H1C H 0.3205 1.0382 0.1509 0.024 Uiso 1 1 calc R . .
C2 C 0.34919(6) 1.03924(11) 0.38001(14) 0.0119(2) Uani 1 1 d . . .
C3 C 0.40036(6) 1.10781(12) 0.48777(14) 0.0129(2) Uani 1 1 d . . .
H3A H 0.4436 1.1096 0.4413 0.015 Uiso 1 1 calc R . .
H3B H 0.3864 1.1965 0.5043 0.015 Uiso 1 1 calc R . .
C4 C 0.40624(6) 1.03645(12) 0.64127(14) 0.0128(2) Uani 1 1 d . . .
C5 C 0.45843(6) 1.09260(12) 0.75277(15) 0.0158(2) Uani 1 1 d . . .
H5A H 0.4596 1.0435 0.8466 0.024 Uiso 1 1 calc R . .
H5B H 0.4475 1.1811 0.7743 0.024 Uiso 1 1 calc R . .
H5C H 0.5015 1.0889 0.7083 0.024 Uiso 1 1 calc R . .
C6 C 0.40616(6) 0.70771(12) 0.48600(14) 0.0147(2) Uani 1 1 d . . .
H6A H 0.3741 0.6570 0.4267 0.022 Uiso 1 1 calc R . .
H6B H 0.4167 0.6651 0.5821 0.022 Uiso 1 1 calc R . .
H6C H 0.4461 0.7172 0.4298 0.022 Uiso 1 1 calc R . .
C7 C 0.37713(6) 0.83924(11) 0.51629(13) 0.0118(2) Uani 1 1 d . . .
C8 C 0.31198(6) 0.83306(11) 0.60064(14) 0.0125(2) Uani 1 1 d . . .
H8A H 0.2777 0.7913 0.5356 0.015 Uiso 1 1 calc R . .
H8B H 0.3186 0.7818 0.6935 0.015 Uiso 1 1 calc R . .
C9 C 0.28899(6) 0.96882(12) 0.64248(14) 0.0128(2) Uani 1 1 d . . .
C10 C 0.23522(6) 0.96775(13) 0.76009(14) 0.0163(3) Uani 1 1 d . . .
H10A H 0.2524 0.9274 0.8531 0.024 Uiso 1 1 calc R . .
H10B H 0.1971 0.9201 0.7199 0.024 Uiso 1 1 calc R . .
H10C H 0.2221 1.0551 0.7817 0.024 Uiso 1 1 calc R . .
C11 C 0.12597(6) 0.90750(12) 0.41479(15) 0.0159(3) Uani 1 1 d . . .
H11 H 0.1369 0.8480 0.5000 0.019 Uiso 1 1 calc R . .
C12 C 0.07864(6) 0.83423(13) 0.29893(15) 0.0193(3) Uani 1 1 d . . .
H12A H 0.0997 0.7528 0.2738 0.023 Uiso 1 1 calc R . .
H12B H 0.0378 0.8138 0.3501 0.023 Uiso 1 1 calc R . .
C13 C 0.05927(7) 0.90456(14) 0.14704(15) 0.0201(3) Uani 1 1 d . . .
H13A H 0.0395 0.8419 0.0755 0.024 Uiso 1 1 calc R . .
H13B H 0.0252 0.9684 0.1674 0.024 Uiso 1 1 calc R . .
C14 C 0.11684(7) 0.97293(14) 0.06885(15) 0.0207(3) Uani 1 1 d . . .
H14A H 0.0979 1.0288 -0.0115 0.025 Uiso 1 1 calc R . .
H14B H 0.1436 0.9078 0.0196 0.025 Uiso 1 1 calc R . .
C15 C 0.16361(7) 1.05502(13) 0.17590(15) 0.0193(3) Uani 1 1 d . . .
H15 H 0.1986 1.0908 0.1128 0.023 Uiso 1 1 calc R . .
C16 C 0.12953(7) 1.16971(13) 0.25425(17) 0.0257(3) Uani 1 1 d . . .
H16A H 0.1641 1.2212 0.3069 0.031 Uiso 1 1 calc R . .
H16B H 0.1087 1.2238 0.1744 0.031 Uiso 1 1 calc R . .
C17 C 0.07649(7) 1.13698(14) 0.37007(17) 0.0259(3) Uani 1 1 d . . .
H17A H 0.0666 1.2147 0.4274 0.031 Uiso 1 1 calc R . .
H17B H 0.0357 1.1112 0.3136 0.031 Uiso 1 1 calc R . .
C18 C 0.09623(6) 1.02970(14) 0.48439(16) 0.0208(3) Uani 1 1 d . . .
H18A H 0.0569 1.0051 0.5388 0.025 Uiso 1 1 calc R . .
H18B H 0.1286 1.0647 0.5597 0.025 Uiso 1 1 calc R . .

loop_
_atom_site_aniso_label
_atom_site_aniso_U_11
_atom_site_aniso_U_22
_atom_site_aniso_U_33
_atom_site_aniso_U_23
_atom_site_aniso_U_13
_atom_site_aniso_U_12
P1 0.01103(16) 0.01247(16) 0.01286(16) 0.00052(11) 0.00026(11) 0.00032(11)
P2 0.01203(16) 0.01451(16) 0.01446(17) -0.00071(12) -0.00003(12) 0.00011(11)
O1 0.0141(4) 0.0102(4) 0.0112(4) 0.0004(3) 0.0008(3) 0.0012(3)
O2 0.0110(4) 0.0160(4) 0.0124(4) -0.0024(3) 0.0010(3) -0.0011(3)
O3 0.0113(4) 0.0117(4) 0.0141(4) -0.0019(3) -0.0014(3) -0.0006(3)
C1 0.0172(6) 0.0160(6) 0.0141(6) 0.0022(5) 0.0019(5) -0.0011(5)
C2 0.0119(5) 0.0102(5) 0.0135(6) 0.0003(4) 0.0006(4) 0.0005(4)
C3 0.0124(5) 0.0112(5) 0.0151(6) -0.0006(4) 0.0016(4) -0.0013(4)
C4 0.0105(5) 0.0129(6) 0.0149(6) -0.0016(4) 0.0009(4) -0.0001(4)
C5 0.0142(6) 0.0167(6) 0.0165(6) -0.0030(5) -0.0012(5) -0.0012(5)
C6 0.0164(6) 0.0122(6) 0.0153(6) -0.0002(4) -0.0009(4) 0.0015(4)
C7 0.0128(5) 0.0120(6) 0.0105(6) 0.0007(4) -0.0012(4) -0.0007(4)
C8 0.0126(5) 0.0126(6) 0.0122(6) 0.0016(4) -0.0004(4) -0.0019(4)
C9 0.0110(5) 0.0147(6) 0.0125(6) 0.0003(5) -0.0001(4) -0.0010(4)
C10 0.0141(6) 0.0207(6) 0.0143(6) 0.0018(5) 0.0025(5) -0.0003(5)
C11 0.0138(6) 0.0186(6) 0.0153(6) 0.0015(5) 0.0005(5) -0.0010(5)
C12 0.0167(6) 0.0204(6) 0.0208(7) -0.0005(5) 0.0006(5) -0.0061(5)
C13 0.0161(6) 0.0252(7) 0.0186(6) -0.0030(5) -0.0028(5) -0.0025(5)
C14 0.0196(6) 0.0255(7) 0.0165(6) 0.0032(5) -0.0033(5) -0.0037(5)
C15 0.0195(6) 0.0210(7) 0.0172(6) 0.0051(5) -0.0030(5) -0.0049(5)
C16 0.0293(7) 0.0163(6) 0.0301(8) 0.0048(6) -0.0125(6) 0.0007(6)
C17 0.0238(7) 0.0243(7) 0.0287(8) -0.0084(6) -0.0087(6) 0.0105(6)
C18 0.0140(6) 0.0277(7) 0.0206(7) -0.0052(5) -0.0002(5) 0.0033(5)

loop_
_atom_type_symbol
_atom_type_description
_atom_type_scat_dispersion_real
_atom_type_scat_dispersion_imag
_atom_type_scat_source
C C 0.0033 0.0016 'International Tables Vol C Tables 4.2.6.8 and 6.1.1.4'
H H 0.0000 0.0000 'International Tables Vol C Tables 4.2.6.8 and 6.1.1.4'
O O 0.0106 0.0060 'International Tables Vol C Tables 4.2.6.8 and 6.1.1.4'
P P 0.1023 0.0942 'International Tables Vol C Tables 4.2.6.8 and 6.1.1.4'

loop_
_geom_angle_atom_site_label_1
_geom_angle_atom_site_label_2
_geom_angle_atom_site_label_3
_geom_angle
_geom_angle_site_symmetry_1
_geom_angle_site_symmetry_3
_geom_angle_publ_flag
C2 P1 C9 91.95(5) . . ?
C2 P1 P2 97.60(4) . . ?
C9 P1 P2 105.13(4) . . ?
C11 P2 C15 92.84(6) . . ?
C11 P2 P1 104.82(4) . . ?
C15 P2 P1 100.65(4) . . ?
C7 O1 C2 115.26(9) . . ?
C4 O2 C9 115.83(9) . . ?
C4 O3 C7 112.07(9) . . ?
C2 C1 H1A 109.5 . . ?
C2 C1 H1B 109.5 . . ?
H1A C1 H1B 109.5 . . ?
C2 C1 H1C 109.5 . . ?
H1A C1 H1C 109.5 . . ?
H1B C1 H1C 109.5 . . ?
O1 C2 C1 105.71(9) . . ?
O1 C2 C3 108.09(9) . . ?
C1 C2 C3 112.49(10) . . ?
O1 C2 P1 114.32(8) . . ?
C1 C2 P1 110.89(8) . . ?
C3 C2 P1 105.46(8) . . ?
C4 C3 C2 109.65(10) . . ?
C4 C3 H3A 109.7 . . ?
C2 C3 H3A 109.7 . . ?
C4 C3 H3B 109.7 . . ?
C2 C3 H3B 109.7 . . ?
H3A C3 H3B 108.2 . . ?
O3 C4 O2 110.14(9) . . ?
O3 C4 C5 106.85(9) . . ?
O2 C4 C5 106.32(10) . . ?
O3 C4 C3 108.16(9) . . ?
O2 C4 C3 111.59(9) . . ?
C5 C4 C3 113.67(10) . . ?
C4 C5 H5A 109.5 . . ?
C4 C5 H5B 109.5 . . ?
H5A C5 H5B 109.5 . . ?
C4 C5 H5C 109.5 . . ?
H5A C5 H5C 109.5 . . ?
H5B C5 H5C 109.5 . . ?
C7 C6 H6A 109.5 . . ?
C7 C6 H6B 109.5 . . ?
H6A C6 H6B 109.5 . . ?
C7 C6 H6C 109.5 . . ?
H6A C6 H6C 109.5 . . ?
H6B C6 H6C 109.5 . . ?
O3 C7 O1 110.23(9) . . ?
O3 C7 C6 106.32(9) . . ?
O1 C7 C6 107.60(9) . . ?
O3 C7 C8 108.23(9) . . ?
O1 C7 C8 111.33(9) . . ?
C6 C7 C8 113.01(10) . . ?
C9 C8 C7 110.45(9) . . ?
C9 C8 H8A 109.6 . . ?
C7 C8 H8A 109.6 . . ?
C9 C8 H8B 109.6 . . ?
C7 C8 H8B 109.6 . . ?
H8A C8 H8B 108.1 . . ?
O2 C9 C10 104.19(9) . . ?
O2 C9 C8 109.37(9) . . ?
C10 C9 C8 112.62(10) . . ?
O2 C9 P1 105.06(8) . . ?
C10 C9 P1 112.92(8) . . ?
C8 C9 P1 112.04(8) . . ?
C9 C10 H10A 109.5 . . ?
C9 C10 H10B 109.5 . . ?
H10A C10 H10B 109.5 . . ?
C9 C10 H10C 109.5 . . ?
H10A C10 H10C 109.5 . . ?
H10B C10 H10C 109.5 . . ?
C18 C11 C12 115.00(11) . . ?
C18 C11 P2 114.24(9) . . ?
C12 C11 P2 105.65(9) . . ?
C18 C11 H11 107.2 . . ?
C12 C11 H11 107.2 . . ?
P2 C11 H11 107.2 . . ?
C13 C12 C11 116.78(11) . . ?
C13 C12 H12A 108.1 . . ?
C11 C12 H12A 108.1 . . ?
C13 C12 H12B 108.1 . . ?
C11 C12 H12B 108.1 . . ?
H12A C12 H12B 107.3 . . ?
C14 C13 C12 115.53(11) . . ?
C14 C13 H13A 108.4 . . ?
C12 C13 H13A 108.4 . . ?
C14 C13 H13B 108.4 . . ?
C12 C13 H13B 108.4 . . ?
H13A C13 H13B 107.5 . . ?
C13 C14 C15 115.60(11) . . ?
C13 C14 H14A 108.4 . . ?
C15 C14 H14A 108.4 . . ?
C13 C14 H14B 108.4 . . ?
C15 C14 H14B 108.4 . . ?
H14A C14 H14B 107.4 . . ?
C16 C15 C14 114.87(11) . . ?
C16 C15 P2 114.58(9) . . ?
C14 C15 P2 104.95(9) . . ?
C16 C15 H15 107.3 . . ?
C14 C15 H15 107.3 . . ?
P2 C15 H15 107.3 . . ?
C17 C16 C15 116.99(11) . . ?
C17 C16 H16A 108.0 . . ?
C15 C16 H16A 108.0 . . ?
C17 C16 H16B 108.0 . . ?
C15 C16 H16B 108.0 . . ?
H16A C16 H16B 107.3 . . ?
C18 C17 C16 114.88(11) . . ?
C18 C17 H17A 108.5 . . ?
C16 C17 H17A 108.5 . . ?
C18 C17 H17B 108.5 . . ?
C16 C17 H17B 108.5 . . ?
H17A C17 H17B 107.5 . . ?
C17 C18 C11 115.72(11) . . ?
C17 C18 H18A 108.4 . . ?
C11 C18 H18A 108.4 . . ?
C17 C18 H18B 108.4 . . ?
C11 C18 H18B 108.4 . . ?
H18A C18 H18B 107.4 . . ?

loop_
_geom_bond_atom_site_label_1
_geom_bond_atom_site_label_2
_geom_bond_distance
_geom_bond_site_symmetry_2
_geom_bond_publ_flag
P1 C2 1.8947(12) . ?
P1 C9 1.8953(12) . ?
P1 P2 2.2321(4) . ?
P2 C11 1.8663(13) . ?
P2 C15 1.8728(13) . ?
O1 C7 1.4317(14) . ?
O1 C2 1.4494(14) . ?
O2 C4 1.4347(14) . ?
O2 C9 1.4534(14) . ?
O3 C4 1.4254(14) . ?
O3 C7 1.4300(14) . ?
C1 C2 1.5178(17) . ?
C1 H1A 0.9600 . ?
C1 H1B 0.9600 . ?
C1 H1C 0.9600 . ?
C2 C3 1.5304(16) . ?
C3 C4 1.5244(17) . ?
C3 H3A 0.9700 . ?
C3 H3B 0.9700 . ?
C4 C5 1.5088(17) . ?
C5 H5A 0.9600 . ?
C5 H5B 0.9600 . ?
C5 H5C 0.9600 . ?
C6 C7 1.5046(16) . ?
C6 H6A 0.9600 . ?
C6 H6B 0.9600 . ?
C6 H6C 0.9600 . ?
C7 C8 1.5244(16) . ?
C8 C9 1.5240(16) . ?
C8 H8A 0.9700 . ?
C8 H8B 0.9700 . ?
C9 C10 1.5161(16) . ?
C10 H10A 0.9600 . ?
C10 H10B 0.9600 . ?
C10 H10C 0.9600 . ?
C11 C18 1.5306(18) . ?
C11 C12 1.5490(18) . ?
C11 H11 0.9800 . ?
C12 C13 1.5415(19) . ?
C12 H12A 0.9700 . ?
C12 H12B 0.9700 . ?
C13 C14 1.5345(18) . ?
C13 H13A 0.9700 . ?
C13 H13B 0.9700 . ?
C14 C15 1.5437(18) . ?
C14 H14A 0.9700 . ?
C14 H14B 0.9700 . ?
C15 C16 1.540(2) . ?
C15 H15 0.9800 . ?
C16 C17 1.532(2) . ?
C16 H16A 0.9700 . ?
C16 H16B 0.9700 . ?
C17 C18 1.528(2) . ?
C17 H17A 0.9700 . ?
C17 H17B 0.9700 . ?
C18 H18A 0.9700 . ?
C18 H18B 0.9700 . ?

loop_
_geom_torsion_atom_site_label_1
_geom_torsion_atom_site_label_2
_geom_torsion_atom_site_label_3
_geom_torsion_atom_site_label_4
_geom_torsion
_geom_torsion_site_symmetry_1
_geom_torsion_site_symmetry_2
_geom_torsion_site_symmetry_3
_geom_torsion_site_symmetry_4
_geom_torsion_publ_flag
C2 P1 P2 C11 162.00(6) . . . . ?
C9 P1 P2 C11 67.89(6) . . . . ?
C2 P1 P2 C15 -102.15(6) . . . . ?
C9 P1 P2 C15 163.74(6) . . . . ?
C7 O1 C2 C1 174.04(9) . . . . ?
C7 O1 C2 C3 53.38(12) . . . . ?
C7 O1 C2 P1 -63.71(11) . . . . ?
C9 P1 C2 O1 52.62(9) . . . . ?
P2 P1 C2 O1 -52.93(8) . . . . ?
C9 P1 C2 C1 171.99(9) . . . . ?
P2 P1 C2 C1 66.45(8) . . . . ?
C9 P1 C2 C3 -65.98(8) . . . . ?
P2 P1 C2 C3 -171.52(7) . . . . ?
O1 C2 C3 C4 -53.35(12) . . . . ?
C1 C2 C3 C4 -169.68(10) . . . . ?
P1 C2 C3 C4 69.33(10) . . . . ?
C7 O3 C4 O2 60.53(12) . . . . ?
C7 O3 C4 C5 175.61(9) . . . . ?
C7 O3 C4 C3 -61.66(11) . . . . ?
C9 O2 C4 O3 -54.66(12) . . . . ?
C9 O2 C4 C5 -170.07(9) . . . . ?
C9 O2 C4 C3 65.47(12) . . . . ?
C2 C3 C4 O3 58.37(12) . . . . ?
C2 C3 C4 O2 -62.92(12) . . . . ?
C2 C3 C4 C5 176.85(10) . . . . ?
C4 O3 C7 O1 59.68(12) . . . . ?
C4 O3 C7 C6 176.01(9) . . . . ?
C4 O3 C7 C8 -62.29(12) . . . . ?
C2 O1 C7 O3 -56.06(12) . . . . ?
C2 O1 C7 C6 -171.60(9) . . . . ?
C2 O1 C7 C8 64.06(12) . . . . ?
O3 C7 C8 C9 56.68(12) . . . . ?
O1 C7 C8 C9 -64.62(12) . . . . ?
C6 C7 C8 C9 174.15(10) . . . . ?
C4 O2 C9 C10 170.71(9) . . . . ?
C4 O2 C9 C8 50.09(13) . . . . ?
C4 O2 C9 P1 -70.34(10) . . . . ?
C7 C8 C9 O2 -50.06(12) . . . . ?
C7 C8 C9 C10 -165.40(10) . . . . ?
C7 C8 C9 P1 66.01(11) . . . . ?
C2 P1 C9 O2 64.07(8) . . . . ?
P2 P1 C9 O2 162.49(6) . . . . ?
C2 P1 C9 C10 176.99(9) . . . . ?
P2 P1 C9 C10 -84.59(9) . . . . ?
C2 P1 C9 C8 -54.57(9) . . . . ?
P2 P1 C9 C8 43.84(8) . . . . ?
C15 P2 C11 C18 -58.26(10) . . . . ?
P1 P2 C11 C18 43.54(10) . . . . ?
C15 P2 C11 C12 69.15(9) . . . . ?
P1 P2 C11 C12 170.95(7) . . . . ?
C18 C11 C12 C13 66.13(15) . . . . ?
P2 C11 C12 C13 -60.81(13) . . . . ?
C11 C12 C13 C14 43.99(17) . . . . ?
C12 C13 C14 C15 -45.84(17) . . . . ?
C13 C14 C15 C16 -62.39(16) . . . . ?
C13 C14 C15 P2 64.35(13) . . . . ?
C11 P2 C15 C16 55.78(10) . . . . ?
P1 P2 C15 C16 -49.88(10) . . . . ?
C11 P2 C15 C14 -71.14(9) . . . . ?
P1 P2 C15 C14 -176.79(8) . . . . ?
C14 C15 C16 C17 65.57(15) . . . . ?
P2 C15 C16 C17 -56.07(14) . . . . ?
C15 C16 C17 C18 45.44(17) . . . . ?
C16 C17 C18 C11 -47.44(16) . . . . ?
C12 C11 C18 C17 -61.83(15) . . . . ?
P2 C11 C18 C17 60.61(14) . . . . ?
